data_4020443
loop_
_publ_author_name
'Thomas D. Avery'
'Daniela Caiazza'
'Julie A. Culbert'
'Dennis K. Taylor'
'Edward R. T. Tiekink'

_publ_section_title
;
 1,2-Dioxines Containing Tethered Hydroxyl Functionality
 as Convenient Precursors for Pyran Syntheses
;
_journal_name_full 'Journal of Organic Chemistry'
_journal_page_first 8344
_journal_page_last 8351
_journal_paper_doi 10.1021/jo050806n
_journal_volume 70
_journal_year 2005
_chemical_absolute_configuration ad
_chemical_formula_sum 'C13 H16 O3'
_chemical_formula_weight 220.26
_space_group_IT_number 19
_symmetry_cell_setting orthorhombic
_symmetry_space_group_name_Hall 'P 2ac 2ab'
_symmetry_space_group_name_H-M 'P 21 21 21'
_cell_angle_alpha 90
_cell_angle_beta 90
_cell_angle_gamma 90
_cell_formula_units_Z 4
_cell_length_a 5.7086(3)
_cell_length_b 13.0589(7)
_cell_length_c 15.2878(8)
_cell_measurement_temperature 223(2)
_cell_volume 1139.68(10)
_diffrn_ambient_temperature 223(2)
_exptl_crystal_density_diffrn 1.284
_cod_database_code 4020443

loop_
_symmetry_equiv_pos_as_xyz
'x, y, z'
'-x+1/2, -y, z+1/2'
'x+1/2, -y+1/2, -z'
'-x, y+1/2, -z+1/2'

loop_
_atom_site_label
_atom_site_type_symbol
_atom_site_fract_x
_atom_site_fract_y
_atom_site_fract_z
_atom_site_U_iso_or_equiv
_atom_site_adp_type
_atom_site_occupancy
_atom_site_symmetry_multiplicity
_atom_site_calc_flag
_atom_site_refinement_flags
_atom_site_disorder_assembly
_atom_site_disorder_group
O1 O 0.4202(3) 0.88131(14) 0.17882(11) 0.0373(4) Uani 1 1 d . . .
O21 O 0.2038(3) 0.68755(12) 0.26561(10) 0.0337(4) Uani 1 1 d . . .
O23 O -0.2937(3) 0.84944(14) 0.32962(11) 0.0373(4) Uani 1 1 d . . .
H23 H -0.3248 0.8743 0.2810 0.056 Uiso 1 1 d . . .
C1 C 0.2472(3) 0.86082(14) 0.13602(13) 0.0238(4) Uani 1 1 d . . .
C2 C 0.0313(3) 0.81367(17) 0.17741(13) 0.0271(4) Uani 1 1 d . . .
H2A H -0.0959 0.8640 0.1762 0.033 Uiso 1 1 calc R . .
H2B H -0.0179 0.7549 0.1421 0.033 Uiso 1 1 calc R . .
C11 C 0.2390(3) 0.88687(14) 0.04087(12) 0.0228(3) Uani 1 1 d . . .
C12 C 0.0484(4) 0.86203(16) -0.01233(13) 0.0280(4) Uani 1 1 d . . .
H12 H -0.0781 0.8245 0.0105 0.034 Uiso 1 1 calc R . .
C13 C 0.0471(5) 0.89320(19) -0.09933(15) 0.0362(5) Uani 1 1 d . . .
H13 H -0.0807 0.8765 -0.1353 0.043 Uiso 1 1 calc R . .
C14 C 0.2310(5) 0.94819(18) -0.13295(14) 0.0369(5) Uani 1 1 d . . .
H14 H 0.2269 0.9696 -0.1916 0.044 Uiso 1 1 calc R . .
C15 C 0.4224(5) 0.97247(18) -0.08138(15) 0.0359(5) Uani 1 1 d . . .
H15 H 0.5484 1.0098 -0.1049 0.043 Uiso 1 1 calc R . .
C16 C 0.4265(4) 0.94120(16) 0.00533(14) 0.0284(4) Uani 1 1 d . . .
H16 H 0.5569 0.9568 0.0405 0.034 Uiso 1 1 calc R . .
C22 C 0.0672(3) 0.77859(15) 0.27083(12) 0.0232(4) Uani 1 1 d . . .
H22 H 0.1560 0.8315 0.3033 0.028 Uiso 1 1 calc R . .
C23 C -0.1638(3) 0.75727(16) 0.31836(13) 0.0257(4) Uani 1 1 d . . .
H23A H -0.2576 0.7073 0.2846 0.031 Uiso 1 1 calc R . .
C24 C -0.1108(4) 0.7143(2) 0.40870(14) 0.0341(5) Uani 1 1 d . . .
H24A H -0.2574 0.6938 0.4371 0.041 Uiso 1 1 calc R . .
H24B H -0.0373 0.7674 0.4447 0.041 Uiso 1 1 calc R . .
C25 C 0.0516(5) 0.6224(2) 0.40260(17) 0.0412(6) Uani 1 1 d . . .
H25A H 0.0972 0.6004 0.4615 0.049 Uiso 1 1 calc R . .
H25B H -0.0301 0.5654 0.3742 0.049 Uiso 1 1 calc R . .
C26 C 0.2673(4) 0.6501(2) 0.35059(17) 0.0410(6) Uani 1 1 d . . .
H26A H 0.3563 0.7028 0.3819 0.049 Uiso 1 1 calc R . .
H26B H 0.3676 0.5897 0.3444 0.049 Uiso 1 1 calc R . .

loop_
_atom_site_aniso_label
_atom_site_aniso_U_11
_atom_site_aniso_U_22
_atom_site_aniso_U_33
_atom_site_aniso_U_23
_atom_site_aniso_U_13
_atom_site_aniso_U_12
O1 0.0290(8) 0.0514(10) 0.0314(8) 0.0092(7) -0.0064(7) -0.0103(7)
O21 0.0333(8) 0.0353(8) 0.0324(7) 0.0059(6) 0.0096(7) 0.0091(6)
O23 0.0286(8) 0.0491(9) 0.0342(8) -0.0060(7) -0.0057(7) 0.0117(7)
C1 0.0223(8) 0.0247(8) 0.0244(8) 0.0042(6) 0.0014(7) -0.0022(7)
C2 0.0223(8) 0.0355(9) 0.0237(9) 0.0061(8) -0.0007(7) -0.0068(7)
C11 0.0245(8) 0.0218(7) 0.0220(8) 0.0010(6) -0.0014(7) 0.0013(7)
C12 0.0262(9) 0.0306(9) 0.0272(9) -0.0001(7) -0.0025(8) -0.0044(8)
C13 0.0409(12) 0.0408(11) 0.0268(10) -0.0019(9) -0.0103(9) 0.0011(10)
C14 0.0523(14) 0.0351(10) 0.0232(9) 0.0035(8) 0.0039(10) 0.0057(11)
C15 0.0412(13) 0.0331(10) 0.0334(11) 0.0054(8) 0.0097(10) -0.0047(9)
C16 0.0254(9) 0.0296(9) 0.0302(9) 0.0017(7) -0.0005(8) -0.0027(8)
C22 0.0207(8) 0.0269(8) 0.0220(8) 0.0023(7) 0.0001(7) -0.0016(7)
C23 0.0210(8) 0.0351(10) 0.0210(8) -0.0003(7) 0.0007(7) -0.0016(7)
C24 0.0224(9) 0.0561(14) 0.0237(9) 0.0073(9) 0.0045(8) -0.0025(9)
C25 0.0366(12) 0.0470(13) 0.0402(12) 0.0195(11) 0.0040(10) -0.0023(11)
C26 0.0309(11) 0.0447(12) 0.0476(14) 0.0198(11) 0.0065(10) 0.0101(10)

loop_
_geom_bond_atom_site_label_1
_geom_bond_atom_site_label_2
_geom_bond_distance
_geom_bond_site_symmetry_2
_geom_bond_publ_flag
O1 C1 1.215(2) . ?
O21 C22 1.424(2) . ?
O21 C26 1.435(3) . ?
O23 C23 1.424(3) . ?
O23 H23 0.8298 . ?
C1 C11 1.495(2) . ?
C1 C2 1.516(3) . ?
C2 C22 1.514(3) . ?
C2 H2A 0.9800 . ?
C2 H2B 0.9800 . ?
C11 C16 1.394(3) . ?
C11 C12 1.397(3) . ?
C12 C13 1.391(3) . ?
C12 H12 0.9400 . ?
C13 C14 1.372(4) . ?
C13 H13 0.9400 . ?
C14 C15 1.384(4) . ?
C14 H14 0.9400 . ?
C15 C16 1.387(3) . ?
C15 H15 0.9400 . ?
C16 H16 0.9400 . ?
C22 C23 1.531(3) . ?
C22 H22 0.9900 . ?
C23 C24 1.521(3) . ?
C23 H23A 0.9900 . ?
C24 C25 1.519(4) . ?
C24 H24A 0.9800 . ?
C24 H24B 0.9800 . ?
C25 C26 1.510(3) . ?
C25 H25A 0.9800 . ?
C25 H25B 0.9800 . ?
C26 H26A 0.9800 . ?
C26 H26B 0.9800 . ?

loop_
_cod_related_entry_id
_cod_related_entry_database
_cod_related_entry_code
1 ChemSpider 21176374
